data_7127516
loop_
_publ_author_name
'Yao, Liangliang'
'Fang, Bo'
'Hu, Qiong'
'Lei, Yu'
'Bao, Li'
'Hu, Yimin'

_publ_section_title
;
 Phenanthrenes/dihydrophenanthrenes: the selectivity controlled by
 different benzynes and allenes.
;
_journal_issue 96
_journal_name_full 'Chemical communications (Cambridge, England)'
_journal_page_first 15185
_journal_page_last 15188
_journal_paper_doi 10.1039/d0cc06300b
_journal_volume 56
_journal_year 2020
_chemical_formula_sum 'C41 H36 O6'
_chemical_formula_weight 624.70
_space_group_crystal_system triclinic
_space_group_IT_number 2
_space_group_name_Hall '-P 1'
_space_group_name_H-M_alt 'P -1'
_atom_sites_solution_hydrogens geom
_audit_creation_method SHELXL-2018/1
_audit_update_record
;
2019-11-19 deposited with the CCDC.	2020-11-10 downloaded from the CCDC.
;
_cell_angle_alpha 96.695(2)
_cell_angle_beta 99.325(2)
_cell_angle_gamma 108.280(2)
_cell_formula_units_Z 2
_cell_length_a 8.6620(3)
_cell_length_b 11.8573(5)
_cell_length_c 17.3792(7)
_cell_measurement_reflns_used 9905
_cell_measurement_temperature 273(2)
_cell_measurement_theta_max 27.47
_cell_measurement_theta_min 3.03
_cell_volume 1645.59(11)
_computing_cell_refinement 'Bruker SAINT'
_computing_data_collection 'Bruker APEX2'
_computing_data_reduction 'Bruker SAINT'
_computing_molecular_graphics 'Bruker SHELXTL'
_computing_publication_material 'Bruker SHELXTL'
_computing_structure_refinement 'SHELXL-2018/1 (Sheldrick, 2018)'
_computing_structure_solution 'SHELXS-97 (Sheldrick 2008)'
_diffrn_ambient_temperature 273(2)
_diffrn_measured_fraction_theta_full 0.997
_diffrn_measured_fraction_theta_max 0.997
_diffrn_measurement_device_type 'Bruker APEX-II CCD'
_diffrn_measurement_method '\f and \w scans'
_diffrn_radiation_type MoK\a
_diffrn_radiation_wavelength 0.71073
_diffrn_reflns_av_R_equivalents 0.0410
_diffrn_reflns_av_unetI/netI 0.0190
_diffrn_reflns_Laue_measured_fraction_full 0.997
_diffrn_reflns_Laue_measured_fraction_max 0.997
_diffrn_reflns_limit_h_max 10
_diffrn_reflns_limit_h_min -10
_diffrn_reflns_limit_k_max 14
_diffrn_reflns_limit_k_min -14
_diffrn_reflns_limit_l_max 20
_diffrn_reflns_limit_l_min -20
_diffrn_reflns_number 58207
_diffrn_reflns_point_group_measured_fraction_full 0.997
_diffrn_reflns_point_group_measured_fraction_max 0.997
_diffrn_reflns_theta_full 25.000
_diffrn_reflns_theta_max 25.000
_diffrn_reflns_theta_min 2.931
_exptl_absorpt_coefficient_mu 0.084
_exptl_crystal_colour colorless
_exptl_crystal_density_diffrn 1.261
_exptl_crystal_description block
_exptl_crystal_F_000 660
_exptl_crystal_size_max 0.240
_exptl_crystal_size_mid 0.230
_exptl_crystal_size_min 0.210
_refine_diff_density_max 0.276
_refine_diff_density_min -0.310
_refine_diff_density_rms 0.043
_refine_ls_extinction_method none
_refine_ls_goodness_of_fit_ref 1.044
_refine_ls_hydrogen_treatment constr
_refine_ls_matrix_type full
_refine_ls_number_parameters 465
_refine_ls_number_reflns 5775
_refine_ls_number_restraints 21
_refine_ls_restrained_S_all 1.043
_refine_ls_R_factor_all 0.0802
_refine_ls_R_factor_gt 0.0603
_refine_ls_shift/su_max 0.084
_refine_ls_shift/su_mean 0.001
_refine_ls_structure_factor_coef Fsqd
_refine_ls_weighting_details 'w=1/[\s^2^(Fo^2^)+(0.0793P)^2^+0.9498P] where P=(Fo^2^+2Fc^2^)/3'
_refine_ls_weighting_scheme calc
_refine_ls_wR_factor_gt 0.1570
_refine_ls_wR_factor_ref 0.1754
_reflns_Friedel_coverage 0.000
_reflns_number_gt 4440
_reflns_number_total 5775
_reflns_threshold_expression 'I > 2\s(I)'
_cod_data_source_file d0cc06300b2.cif
_cod_data_source_block mo_20180620e_0m
_cod_database_code 7127516
_shelx_shelxl_version_number 2018/1
_shelx_space_group_comment
;
The symmetry employed for this shelxl refinement is uniquely defined
by the following loop, which should always be used as a source of
symmetry information in preference to the above space-group names.
They are only intended as comments.
;
_shelx_estimated_absorpt_t_min 0.980
_shelx_estimated_absorpt_t_max 0.983

loop_
_space_group_symop_operation_xyz
'x, y, z'
'-x, -y, -z'

loop_
_atom_site_label
_atom_site_type_symbol
_atom_site_fract_x
_atom_site_fract_y
_atom_site_fract_z
_atom_site_U_iso_or_equiv
_atom_site_adp_type
_atom_site_occupancy
_atom_site_site_symmetry_order
_atom_site_calc_flag
_atom_site_refinement_flags_posn
_atom_site_refinement_flags_adp
_atom_site_refinement_flags_occupancy
_atom_site_disorder_assembly
_atom_site_disorder_group
C1 C 0.2084(9) 0.8034(6) 0.4626(4) 0.177(3) Uani 1 1 d . . . . .
H1A H 0.185151 0.870259 0.443346 0.265 Uiso 1 1 calc R U . . .
H1B H 0.151166 0.783172 0.504698 0.265 Uiso 1 1 calc R U . . .
H1C H 0.171448 0.735123 0.420314 0.265 Uiso 1 1 calc R U . . .
C2 C 0.3880(9) 0.8366(6) 0.4925(3) 0.150(2) Uani 1 1 d . . . . .
H2A H 0.410927 0.774580 0.519486 0.180 Uiso 1 1 calc R U . . .
H2B H 0.429105 0.912017 0.530059 0.180 Uiso 1 1 calc R U . . .
C3 C 1.1149(8) 1.0532(6) 0.3388(4) 0.0956(17) Uani 0.816(7) 1 d D U P A 1
H3A H 1.153101 0.985615 0.340025 0.143 Uiso 0.816(7) 1 calc R U P A 1
H3B H 1.208740 1.126680 0.350638 0.143 Uiso 0.816(7) 1 calc R U P A 1
H3C H 1.050032 1.046473 0.287067 0.143 Uiso 0.816(7) 1 calc R U P A 1
C4 C 1.0112(5) 1.0547(3) 0.3984(3) 0.0742(12) Uani 0.816(7) 1 d D U P A 1
H4A H 1.081284 1.075236 0.451067 0.089 Uiso 0.816(7) 1 calc R U P A 1
H4B H 0.960929 1.116519 0.392305 0.089 Uiso 0.816(7) 1 calc R U P A 1
C3' C 1.157(5) 1.071(4) 0.389(3) 0.23(3) Uani 0.184(7) 1 d D . P A 2
H3'1 H 1.220069 1.155775 0.395653 0.347 Uiso 0.184(7) 1 calc R U P A 2
H3'2 H 1.222518 1.024456 0.373387 0.347 Uiso 0.184(7) 1 calc R U P A 2
H3'3 H 1.127860 1.053515 0.438478 0.347 Uiso 0.184(7) 1 calc R U P A 2
C4' C 1.004(3) 1.042(3) 0.328(2) 0.18(2) Uani 0.184(7) 1 d D . P A 2
H4'1 H 0.953410 1.102944 0.336682 0.218 Uiso 0.184(7) 1 calc R U P A 2
H4'2 H 1.033074 1.042574 0.276240 0.218 Uiso 0.184(7) 1 calc R U P A 2
C5 C 1.2263(5) 0.4729(4) 0.4824(2) 0.0926(11) Uani 1 1 d . . . . .
H5A H 1.237795 0.555099 0.501238 0.139 Uiso 1 1 calc R U . . .
H5B H 1.322256 0.456370 0.507249 0.139 Uiso 1 1 calc R U . . .
H5C H 1.128438 0.419730 0.494980 0.139 Uiso 1 1 calc R U . . .
C6 C 1.2116(3) 0.4537(3) 0.39556(19) 0.0751(8) Uani 1 1 d . . . . .
H6A H 1.315428 0.500719 0.383251 0.090 Uiso 1 1 calc R U . . .
H6B H 1.191357 0.369157 0.376024 0.090 Uiso 1 1 calc R U . . .
C7 C 0.5631(4) 0.7834(2) 0.41398(17) 0.0612(7) Uani 1 1 d . . . . .
C8 C 0.6186(3) 0.7901(2) 0.33511(14) 0.0493(6) Uani 1 1 d . . . . .
C9 C 0.7423(4) 0.9161(2) 0.33964(18) 0.0627(7) Uani 1 1 d D . . . .
C10 C 0.4670(3) 0.7616(2) 0.26650(15) 0.0518(6) Uani 1 1 d . . . . .
H10A H 0.378054 0.783134 0.284590 0.062 Uiso 1 1 calc R U . . .
H10B H 0.497246 0.804186 0.223813 0.062 Uiso 1 1 calc R U . . .
C11 C 0.4171(3) 0.62783(19) 0.24057(13) 0.0424(5) Uani 1 1 d . . . . .
C12 C 0.2638(3) 0.5504(2) 0.19630(12) 0.0426(5) Uani 1 1 d . . . . .
C13 C 0.2370(3) 0.4256(2) 0.17683(12) 0.0420(5) Uani 1 1 d . . . . .
C14 C 0.3659(3) 0.38193(19) 0.20277(13) 0.0418(5) Uani 1 1 d . . . . .
C15 C 0.5186(3) 0.4612(2) 0.25209(13) 0.0414(5) Uani 1 1 d . . . . .
C16 C 0.5430(3) 0.58491(19) 0.26883(12) 0.0416(5) Uani 1 1 d . . . . .
C17 C 0.6915(3) 0.6882(2) 0.31686(14) 0.0485(6) Uani 1 1 d . . . . .
H17A H 0.777516 0.712520 0.286647 0.058 Uiso 1 1 calc R U . . .
H17B H 0.737582 0.666447 0.365312 0.058 Uiso 1 1 calc R U . . .
C18 C 0.1329(3) 0.5977(2) 0.17420(13) 0.0464(5) Uani 1 1 d . . . . .
C19 C 0.0245(3) 0.6378(2) 0.15664(14) 0.0494(6) Uani 1 1 d . . . . .
C20 C -0.1096(3) 0.6809(2) 0.13283(14) 0.0506(6) Uani 1 1 d . . . . .
C21 C -0.0820(4) 0.8036(3) 0.13980(19) 0.0721(8) Uani 1 1 d . . . . .
H21 H 0.024251 0.858883 0.160495 0.086 Uiso 1 1 calc R U . . .
C22 C -0.2122(6) 0.8436(4) 0.1160(2) 0.1013(13) Uani 1 1 d . . . . .
H22 H -0.193778 0.925997 0.120824 0.122 Uiso 1 1 calc R U . . .
C23 C -0.3666(6) 0.7637(6) 0.0857(2) 0.1088(16) Uani 1 1 d . . . . .
H23 H -0.453250 0.791797 0.069417 0.131 Uiso 1 1 calc R U . . .
C24 C -0.3975(4) 0.6429(5) 0.0785(2) 0.0983(13) Uani 1 1 d . . . . .
H24 H -0.504427 0.588963 0.057464 0.118 Uiso 1 1 calc R U . . .
C25 C -0.2682(4) 0.6001(3) 0.10279(17) 0.0721(8) Uani 1 1 d . . . . .
H25 H -0.288713 0.517604 0.098769 0.087 Uiso 1 1 calc R U . . .
C26 C 0.0662(3) 0.3442(2) 0.13684(13) 0.0446(5) Uani 1 1 d . . . . .
C27 C -0.0090(3) 0.3532(2) 0.06155(15) 0.0574(6) Uani 1 1 d . . . . .
H27 H 0.050309 0.408190 0.033818 0.069 Uiso 1 1 calc R U . . .
C28 C -0.1703(4) 0.2811(3) 0.02810(18) 0.0738(8) Uani 1 1 d . . . . .
H28 H -0.218993 0.287199 -0.022302 0.089 Uiso 1 1 calc R U . . .
C29 C -0.2603(4) 0.1998(3) 0.0687(2) 0.0767(9) Uani 1 1 d . . . . .
H29 H -0.369540 0.151647 0.045987 0.092 Uiso 1 1 calc R U . . .
C30 C -0.1875(3) 0.1905(3) 0.14285(19) 0.0674(7) Uani 1 1 d . . . . .
H30 H -0.248020 0.136065 0.170562 0.081 Uiso 1 1 calc R U . . .
C31 C -0.0255(3) 0.2612(2) 0.17645(15) 0.0523(6) Uani 1 1 d . . . . .
H31 H 0.023010 0.253063 0.226367 0.063 Uiso 1 1 calc R U . . .
C32 C 0.3510(3) 0.2529(2) 0.17989(14) 0.0461(5) Uani 1 1 d . . . . .
C33 C 0.2632(3) 0.1824(2) 0.10634(16) 0.0567(6) Uani 1 1 d . . . . .
H33 H 0.208848 0.215349 0.069271 0.068 Uiso 1 1 calc R U . . .
C34 C 0.2563(4) 0.0640(3) 0.0881(2) 0.0712(8) Uani 1 1 d . . . . .
H34 H 0.197366 0.017659 0.038941 0.085 Uiso 1 1 calc R U . . .
C35 C 0.3363(4) 0.0147(2) 0.1423(2) 0.0748(9) Uani 1 1 d . . . . .
H35 H 0.329589 -0.065418 0.130359 0.090 Uiso 1 1 calc R U . . .
C36 C 0.4261(3) 0.0834(2) 0.2141(2) 0.0656(7) Uani 1 1 d . . . . .
H36 H 0.480833 0.049614 0.250423 0.079 Uiso 1 1 calc R U . . .
C37 C 0.4364(3) 0.2034(2) 0.23321(16) 0.0523(6) Uani 1 1 d . . . . .
C38 C 0.5451(3) 0.2841(2) 0.30855(15) 0.0544(6) Uani 1 1 d . . . . .
H38A H 0.624323 0.248478 0.331508 0.065 Uiso 1 1 calc R U . . .
H38B H 0.477599 0.293676 0.346569 0.065 Uiso 1 1 calc R U . . .
C39 C 0.6366(3) 0.4060(2) 0.28980(13) 0.0447(5) Uani 1 1 d . . . . .
C40 C 0.8010(3) 0.4581(2) 0.30457(14) 0.0488(6) Uani 1 1 d . . . . .
H40 H 0.842680 0.531269 0.287763 0.059 Uiso 1 1 calc R U . . .
C41 C 0.9229(3) 0.4099(2) 0.34532(15) 0.0527(6) Uani 1 1 d . . . . .
O1 O 0.5931(5) 0.7271(3) 0.45991(18) 0.1401(13) Uani 1 1 d . . . . .
O2 O 0.4717(4) 0.8496(3) 0.42485(16) 0.1292(12) Uani 1 1 d . . . . .
O3 O 0.7211(4) 0.9863(3) 0.2967(3) 0.1013(16) Uani 0.816(7) 1 d D . P A 1
O4 O 0.8805(3) 0.9382(2) 0.39044(19) 0.0668(9) Uani 0.816(7) 1 d D U P A 1
O3' O 0.696(2) 0.9969(12) 0.3646(17) 0.140(9) Uani 0.184(7) 1 d D . P A 2
O4' O 0.8849(18) 0.9231(11) 0.3288(19) 0.135(10) Uani 0.184(7) 1 d D . P A 2
O5 O 0.8954(2) 0.31422(18) 0.36661(14) 0.0787(6) Uani 1 1 d . . . . .
O6 O 1.0762(2) 0.48877(17) 0.35571(11) 0.0656(5) Uani 1 1 d . . . . .

loop_
_atom_site_aniso_label
_atom_site_aniso_U_11
_atom_site_aniso_U_22
_atom_site_aniso_U_33
_atom_site_aniso_U_23
_atom_site_aniso_U_13
_atom_site_aniso_U_12
C1 0.191(6) 0.203(6) 0.233(7) 0.121(6) 0.138(6) 0.126(5)
C2 0.210(6) 0.187(5) 0.111(4) 0.032(3) 0.097(4) 0.112(5)
C3 0.079(4) 0.085(4) 0.110(4) 0.025(3) 0.028(3) 0.003(3)
C4 0.063(2) 0.056(2) 0.086(3) 0.010(2) 0.004(2) 0.0023(18)
C3' 0.18(4) 0.19(4) 0.18(4) 0.06(3) -0.07(3) -0.10(3)
C4' 0.14(3) 0.10(2) 0.25(5) 0.07(3) 0.03(3) -0.06(2)
C5 0.079(2) 0.115(3) 0.083(2) 0.032(2) -0.0013(18) 0.036(2)
C6 0.0474(16) 0.098(2) 0.083(2) 0.0244(17) 0.0073(14) 0.0284(15)
C7 0.0705(18) 0.0556(15) 0.0590(16) 0.0058(13) 0.0116(13) 0.0262(13)
C8 0.0486(13) 0.0431(12) 0.0552(14) 0.0078(10) 0.0070(11) 0.0163(10)
C9 0.0565(17) 0.0465(14) 0.0826(19) 0.0097(14) 0.0041(15) 0.0200(12)
C10 0.0513(14) 0.0481(13) 0.0573(14) 0.0117(11) 0.0067(11) 0.0201(11)
C11 0.0433(12) 0.0452(12) 0.0438(12) 0.0143(10) 0.0116(10) 0.0186(10)
C12 0.0410(12) 0.0522(13) 0.0401(12) 0.0146(10) 0.0100(9) 0.0203(10)
C13 0.0413(12) 0.0472(12) 0.0398(11) 0.0105(9) 0.0098(9) 0.0166(10)
C14 0.0392(12) 0.0463(12) 0.0423(12) 0.0116(10) 0.0110(9) 0.0153(10)
C15 0.0407(12) 0.0471(12) 0.0430(12) 0.0135(10) 0.0124(9) 0.0203(10)
C16 0.0376(11) 0.0473(12) 0.0415(12) 0.0122(10) 0.0101(9) 0.0143(10)
C17 0.0442(13) 0.0470(13) 0.0548(14) 0.0112(11) 0.0062(10) 0.0176(10)
C18 0.0453(13) 0.0488(13) 0.0474(13) 0.0120(10) 0.0079(10) 0.0189(11)
C19 0.0478(14) 0.0534(14) 0.0494(13) 0.0111(11) 0.0082(10) 0.0210(11)
C20 0.0468(13) 0.0688(16) 0.0444(13) 0.0158(11) 0.0102(10) 0.0287(12)
C21 0.0758(19) 0.0729(19) 0.082(2) 0.0239(16) 0.0193(16) 0.0401(16)
C22 0.133(4) 0.117(3) 0.103(3) 0.049(2) 0.040(3) 0.092(3)
C23 0.102(3) 0.194(5) 0.077(2) 0.040(3) 0.022(2) 0.107(4)
C24 0.0550(19) 0.171(4) 0.069(2) 0.006(2) 0.0029(15) 0.049(2)
C25 0.0564(17) 0.094(2) 0.0634(17) 0.0060(15) 0.0100(13) 0.0261(16)
C26 0.0388(12) 0.0475(12) 0.0484(13) 0.0065(10) 0.0079(10) 0.0174(10)
C27 0.0554(15) 0.0642(16) 0.0509(14) 0.0130(12) 0.0044(11) 0.0205(12)
C28 0.0622(18) 0.081(2) 0.0636(18) 0.0036(15) -0.0141(14) 0.0205(15)
C29 0.0452(15) 0.076(2) 0.090(2) 0.0022(17) -0.0060(15) 0.0097(14)
C30 0.0496(15) 0.0633(16) 0.088(2) 0.0166(15) 0.0233(14) 0.0120(13)
C31 0.0485(14) 0.0569(14) 0.0550(14) 0.0126(11) 0.0136(11) 0.0207(11)
C32 0.0377(12) 0.0457(12) 0.0585(14) 0.0130(11) 0.0140(10) 0.0157(10)
C33 0.0504(14) 0.0554(14) 0.0630(16) 0.0029(12) 0.0114(12) 0.0193(12)
C34 0.0647(17) 0.0551(16) 0.087(2) -0.0056(15) 0.0138(15) 0.0179(14)
C35 0.0650(18) 0.0428(14) 0.113(3) 0.0012(16) 0.0183(17) 0.0187(13)
C36 0.0548(16) 0.0509(15) 0.100(2) 0.0260(15) 0.0196(15) 0.0237(13)
C37 0.0391(12) 0.0484(13) 0.0717(16) 0.0179(12) 0.0153(11) 0.0138(10)
C38 0.0503(14) 0.0554(14) 0.0625(15) 0.0229(12) 0.0101(11) 0.0213(11)
C39 0.0433(13) 0.0508(13) 0.0426(12) 0.0082(10) 0.0091(9) 0.0197(10)
C40 0.0457(13) 0.0491(13) 0.0538(14) 0.0124(11) 0.0082(10) 0.0191(10)
C41 0.0434(13) 0.0547(15) 0.0588(15) 0.0090(12) 0.0087(11) 0.0166(11)
O1 0.224(4) 0.182(3) 0.106(2) 0.089(2) 0.091(2) 0.145(3)
O2 0.183(3) 0.181(3) 0.0965(19) 0.0512(19) 0.075(2) 0.130(3)
O3 0.074(2) 0.0630(17) 0.154(4) 0.055(2) -0.013(2) 0.0113(14)
O4 0.0551(15) 0.0567(15) 0.0754(18) 0.0202(13) 0.0001(13) 0.0044(11)
O3' 0.145(15) 0.053(8) 0.22(2) -0.015(11) 0.100(15) 0.012(8)
O4' 0.111(13) 0.036(6) 0.25(3) 0.003(11) 0.073(15) 0.001(7)
O5 0.0590(12) 0.0619(12) 0.1151(17) 0.0341(12) 0.0011(11) 0.0225(9)
O6 0.0439(10) 0.0764(12) 0.0751(12) 0.0249(10) 0.0047(8) 0.0182(9)

loop_
_atom_type_symbol
_atom_type_description
_atom_type_scat_dispersion_real
_atom_type_scat_dispersion_imag
_atom_type_scat_source
C C 0.0033 0.0016 'International Tables Vol C Tables 4.2.6.8 and 6.1.1.4'
H H 0.0000 0.0000 'International Tables Vol C Tables 4.2.6.8 and 6.1.1.4'
O O 0.0106 0.0060 'International Tables Vol C Tables 4.2.6.8 and 6.1.1.4'

loop_
_geom_angle_atom_site_label_1
_geom_angle_atom_site_label_2
_geom_angle_atom_site_label_3
_geom_angle
_geom_angle_site_symmetry_1
_geom_angle_site_symmetry_3
_geom_angle_publ_flag
C2 C1 H1A 109.5 . . ?
C2 C1 H1B 109.5 . . ?
H1A C1 H1B 109.5 . . ?
C2 C1 H1C 109.5 . . ?
H1A C1 H1C 109.5 . . ?
H1B C1 H1C 109.5 . . ?
C1 C2 O2 108.6(5) . . ?
C1 C2 H2A 110.0 . . ?
O2 C2 H2A 110.0 . . ?
C1 C2 H2B 110.0 . . ?
O2 C2 H2B 110.0 . . ?
H2A C2 H2B 108.3 . . ?
C4 C3 H3A 109.5 . . ?
C4 C3 H3B 109.5 . . ?
H3A C3 H3B 109.5 . . ?
C4 C3 H3C 109.5 . . ?
H3A C3 H3C 109.5 . . ?
H3B C3 H3C 109.5 . . ?
O4 C4 C3 111.8(4) . . ?
O4 C4 H4A 109.2 . . ?
C3 C4 H4A 109.3 . . ?
O4 C4 H4B 109.2 . . ?
C3 C4 H4B 109.3 . . ?
H4A C4 H4B 107.9 . . ?
C4' C3' H3'1 109.5 . . ?
C4' C3' H3'2 109.5 . . ?
H3'1 C3' H3'2 109.5 . . ?
C4' C3' H3'3 109.5 . . ?
H3'1 C3' H3'3 109.5 . . ?
H3'2 C3' H3'3 109.5 . . ?
O4' C4' C3' 111.7(18) . . ?
O4' C4' H4'1 109.3 . . ?
C3' C4' H4'1 109.3 . . ?
O4' C4' H4'2 109.3 . . ?
C3' C4' H4'2 109.2 . . ?
H4'1 C4' H4'2 107.9 . . ?
C6 C5 H5A 109.5 . . ?
C6 C5 H5B 109.5 . . ?
H5A C5 H5B 109.5 . . ?
C6 C5 H5C 109.5 . . ?
H5A C5 H5C 109.5 . . ?
H5B C5 H5C 109.5 . . ?
O6 C6 C5 111.3(3) . . ?
O6 C6 H6A 109.4 . . ?
C5 C6 H6A 109.4 . . ?
O6 C6 H6B 109.4 . . ?
C5 C6 H6B 109.4 . . ?
H6A C6 H6B 108.0 . . ?
O1 C7 O2 121.3(3) . . ?
O1 C7 C8 126.7(3) . . ?
O2 C7 C8 112.0(2) . . ?
C9 C8 C7 108.6(2) . . ?
C9 C8 C10 111.0(2) . . ?
C7 C8 C10 110.4(2) . . ?
C9 C8 C17 113.1(2) . . ?
C7 C8 C17 109.2(2) . . ?
C10 C8 C17 104.47(18) . . ?
O3' C9 O4' 128.0(10) . . ?
O3 C9 O4 122.5(3) . . ?
O3' C9 C8 113.9(8) . . ?
O3 C9 C8 124.4(3) . . ?
O4' C9 C8 117.2(6) . . ?
O4 C9 C8 112.9(2) . . ?
C11 C10 C8 103.12(18) . . ?
C11 C10 H10A 111.1 . . ?
C8 C10 H10A 111.1 . . ?
C11 C10 H10B 111.1 . . ?
C8 C10 H10B 111.1 . . ?
H10A C10 H10B 109.1 . . ?
C16 C11 C12 121.5(2) . . ?
C16 C11 C10 111.63(19) . . ?
C12 C11 C10 126.88(19) . . ?
C11 C12 C13 119.67(19) . . ?
C11 C12 C18 119.3(2) . . ?
C13 C12 C18 120.9(2) . . ?
C14 C13 C12 119.3(2) . . ?
C14 C13 C26 122.54(19) . . ?
C12 C13 C26 117.87(19) . . ?
C13 C14 C15 120.4(2) . . ?
C13 C14 C32 122.3(2) . . ?
C15 C14 C32 117.33(19) . . ?
C16 C15 C14 118.91(19) . . ?
C16 C15 C39 123.2(2) . . ?
C14 C15 C39 117.55(19) . . ?
C11 C16 C15 120.1(2) . . ?
C11 C16 C17 109.72(19) . . ?
C15 C16 C17 130.13(19) . . ?
C16 C17 C8 103.39(18) . . ?
C16 C17 H17A 111.1 . . ?
C8 C17 H17A 111.1 . . ?
C16 C17 H17B 111.1 . . ?
C8 C17 H17B 111.1 . . ?
H17A C17 H17B 109.1 . . ?
C19 C18 C12 179.3(3) . . ?
C18 C19 C20 177.3(3) . . ?
C25 C20 C21 119.3(2) . . ?
C25 C20 C19 120.0(2) . . ?
C21 C20 C19 120.6(2) . . ?
C22 C21 C20 119.9(3) . . ?
C22 C21 H21 120.1 . . ?
C20 C21 H21 120.1 . . ?
C23 C22 C21 120.2(4) . . ?
C23 C22 H22 119.9 . . ?
C21 C22 H22 119.9 . . ?
C22 C23 C24 121.2(3) . . ?
C22 C23 H23 119.4 . . ?
C24 C23 H23 119.4 . . ?
C23 C24 C25 119.7(4) . . ?
C23 C24 H24 120.1 . . ?
C25 C24 H24 120.1 . . ?
C20 C25 C24 119.6(3) . . ?
C20 C25 H25 120.2 . . ?
C24 C25 H25 120.2 . . ?
C31 C26 C27 118.3(2) . . ?
C31 C26 C13 119.7(2) . . ?
C27 C26 C13 121.9(2) . . ?
C28 C27 C26 120.4(3) . . ?
C28 C27 H27 119.8 . . ?
C26 C27 H27 119.8 . . ?
C27 C28 C29 120.5(3) . . ?
C27 C28 H28 119.7 . . ?
C29 C28 H28 119.7 . . ?
C30 C29 C28 119.5(3) . . ?
C30 C29 H29 120.2 . . ?
C28 C29 H29 120.2 . . ?
C29 C30 C31 120.4(3) . . ?
C29 C30 H30 119.8 . . ?
C31 C30 H30 119.8 . . ?
C30 C31 C26 120.8(2) . . ?
C30 C31 H31 119.6 . . ?
C26 C31 H31 119.6 . . ?
C37 C32 C33 118.8(2) . . ?
C37 C32 C14 117.9(2) . . ?
C33 C32 C14 123.3(2) . . ?
C34 C33 C32 120.6(3) . . ?
C34 C33 H33 119.7 . . ?
C32 C33 H33 119.7 . . ?
C35 C34 C33 120.1(3) . . ?
C35 C34 H34 120.0 . . ?
C33 C34 H34 120.0 . . ?
C36 C35 C34 120.1(3) . . ?
C36 C35 H35 119.9 . . ?
C34 C35 H35 119.9 . . ?
C35 C36 C37 120.7(3) . . ?
C35 C36 H36 119.7 . . ?
C37 C36 H36 119.7 . . ?
C32 C37 C36 119.7(2) . . ?
C32 C37 C38 118.3(2) . . ?
C36 C37 C38 122.0(2) . . ?
C37 C38 C39 108.8(2) . . ?
C37 C38 H38A 109.9 . . ?
C39 C38 H38A 109.9 . . ?
C37 C38 H38B 109.9 . . ?
C39 C38 H38B 109.9 . . ?
H38A C38 H38B 108.3 . . ?
C40 C39 C15 123.6(2) . . ?
C40 C39 C38 125.2(2) . . ?
C15 C39 C38 111.24(19) . . ?
C39 C40 C41 125.6(2) . . ?
C39 C40 H40 117.2 . . ?
C41 C40 H40 117.2 . . ?
O5 C41 O6 122.5(2) . . ?
O5 C41 C40 127.4(2) . . ?
O6 C41 C40 110.1(2) . . ?
C7 O2 C2 117.5(3) . . ?
C9 O4 C4 118.0(3) . . ?
C9 O4' C4' 118.9(18) . . ?
C41 O6 C6 116.6(2) . . ?

loop_
_geom_bond_atom_site_label_1
_geom_bond_atom_site_label_2
_geom_bond_distance
_geom_bond_site_symmetry_2
_geom_bond_publ_flag
C1 C2 1.466(8) . ?
C1 H1A 0.9600 . ?
C1 H1B 0.9600 . ?
C1 H1C 0.9600 . ?
C2 O2 1.477(5) . ?
C2 H2A 0.9700 . ?
C2 H2B 0.9700 . ?
C3 C4 1.478(7) . ?
C3 H3A 0.9600 . ?
C3 H3B 0.9600 . ?
C3 H3C 0.9600 . ?
C4 O4 1.461(4) . ?
C4 H4A 0.9700 . ?
C4 H4B 0.9700 . ?
C3' C4' 1.473(19) . ?
C3' H3'1 0.9601 . ?
C3' H3'2 0.9601 . ?
C3' H3'3 0.9601 . ?
C4' O4' 1.466(16) . ?
C4' H4'1 0.9700 . ?
C4' H4'2 0.9700 . ?
C5 C6 1.478(5) . ?
C5 H5A 0.9600 . ?
C5 H5B 0.9600 . ?
C5 H5C 0.9600 . ?
C6 O6 1.462(3) . ?
C6 H6A 0.9700 . ?
C6 H6B 0.9700 . ?
C7 O1 1.147(3) . ?
C7 O2 1.297(4) . ?
C7 C8 1.527(4) . ?
C8 C9 1.525(4) . ?
C8 C10 1.543(3) . ?
C8 C17 1.554(3) . ?
C9 O3' 1.210(12) . ?
C9 O3 1.217(4) . ?
C9 O4' 1.258(13) . ?
C9 O4 1.299(4) . ?
C10 C11 1.499(3) . ?
C10 H10A 0.9700 . ?
C10 H10B 0.9700 . ?
C11 C16 1.387(3) . ?
C11 C12 1.392(3) . ?
C12 C13 1.414(3) . ?
C12 C18 1.434(3) . ?
C13 C14 1.404(3) . ?
C13 C26 1.490(3) . ?
C14 C15 1.426(3) . ?
C14 C32 1.494(3) . ?
C15 C16 1.402(3) . ?
C15 C39 1.485(3) . ?
C16 C17 1.509(3) . ?
C17 H17A 0.9700 . ?
C17 H17B 0.9700 . ?
C18 C19 1.193(3) . ?
C19 C20 1.430(3) . ?
C20 C25 1.379(4) . ?
C20 C21 1.386(4) . ?
C21 C22 1.378(5) . ?
C21 H21 0.9300 . ?
C22 C23 1.351(6) . ?
C22 H22 0.9300 . ?
C23 C24 1.358(6) . ?
C23 H23 0.9300 . ?
C24 C25 1.394(5) . ?
C24 H24 0.9300 . ?
C25 H25 0.9300 . ?
C26 C31 1.385(3) . ?
C26 C27 1.395(3) . ?
C27 C28 1.376(4) . ?
C27 H27 0.9300 . ?
C28 C29 1.378(5) . ?
C28 H28 0.9300 . ?
C29 C30 1.373(4) . ?
C29 H29 0.9300 . ?
C30 C31 1.377(4) . ?
C30 H30 0.9300 . ?
C31 H31 0.9300 . ?
C32 C37 1.388(3) . ?
C32 C33 1.396(3) . ?
C33 C34 1.384(4) . ?
C33 H33 0.9300 . ?
C34 C35 1.371(4) . ?
C34 H34 0.9300 . ?
C35 C36 1.369(4) . ?
C35 H35 0.9300 . ?
C36 C37 1.395(4) . ?
C36 H36 0.9300 . ?
C37 C38 1.503(4) . ?
C38 C39 1.516(3) . ?
C38 H38A 0.9700 . ?
C38 H38B 0.9700 . ?
C39 C40 1.329(3) . ?
C40 C41 1.475(3) . ?
C40 H40 0.9300 . ?
C41 O5 1.199(3) . ?
C41 O6 1.332(3) . ?
